data_7249323
loop_
_publ_author_name
'Wang, Weizhou'
'Ji, Baoming'

_publ_section_title
;
 The C--I&#x22EF;O halogen bonding in crown ether chemistry
;
_journal_issue 38
_journal_name_full CrystEngComm
_journal_page_first 5309
_journal_page_last 5313
_journal_paper_doi 10.1039/D4CE00853G
_journal_volume 26
_journal_year 2024
_chemical_formula_sum 'C24 H32 F8 I4 O10'
_chemical_formula_weight 1140.10
_space_group_IT_number 2
_space_group_name_Hall '-P 1'
_space_group_name_H-M_alt 'P -1'
_symmetry_cell_setting triclinic
_symmetry_space_group_name_H-M 'P -1'
_atom_sites_solution_hydrogens geom
_atom_sites_solution_primary direct
_atom_sites_solution_secondary difmap
_audit_creation_method SHELXL-97
_audit_update_record
;
2023-07-17 deposited with the CCDC.	2024-09-11 downloaded from the CCDC.
;
_cell_angle_alpha 88.107(6)
_cell_angle_beta 77.223(6)
_cell_angle_gamma 89.966(6)
_cell_formula_units_Z 1
_cell_length_a 7.6327(5)
_cell_length_b 8.0627(6)
_cell_length_c 15.0373(12)
_cell_measurement_reflns_used 2231
_cell_measurement_temperature 295(2)
_cell_measurement_theta_max 27.9400
_cell_measurement_theta_min 3.8260
_cell_volume 901.97(12)
_computing_cell_refinement 'Bruker FRAMBO'
_computing_data_collection 'Bruker FRAMBO'
_computing_data_reduction 'Bruker SAINT'
_computing_molecular_graphics 'Bruker SHELXTL'
_computing_publication_material 'Bruker SHELXTL'
_computing_structure_refinement 'SHELXL-97 (Sheldrick, 1997)'
_computing_structure_solution 'SHELXS-97 (Sheldrick, 1990)'
_diffrn_ambient_temperature 295(2)
_diffrn_detector_area_resol_mean 16.2542
_diffrn_measured_fraction_theta_full 0.995
_diffrn_measured_fraction_theta_max 0.995
_diffrn_measurement_device_type 'Xcalibur, Eos, Gemini'
_diffrn_measurement_method 'phi and omega scans'
_diffrn_radiation_monochromator graphite
_diffrn_radiation_source 'Enhance (Mo) X-ray Source'
_diffrn_radiation_type MoK\a
_diffrn_radiation_wavelength 0.71073
_diffrn_reflns_av_R_equivalents 0.0312
_diffrn_reflns_av_sigmaI/netI 0.0521
_diffrn_reflns_limit_h_max 9
_diffrn_reflns_limit_h_min -9
_diffrn_reflns_limit_k_max 7
_diffrn_reflns_limit_k_min -9
_diffrn_reflns_limit_l_max 18
_diffrn_reflns_limit_l_min -18
_diffrn_reflns_number 5889
_diffrn_reflns_theta_full 25.50
_diffrn_reflns_theta_max 25.50
_diffrn_reflns_theta_min 3.33
_diffrn_standards_number 0
_exptl_absorpt_coefficient_mu 3.543
_exptl_absorpt_correction_T_max 0.5376
_exptl_absorpt_correction_T_min 0.3315
_exptl_absorpt_correction_type multi-scan
_exptl_absorpt_process_details
;
CrysAlisPro, Agilent Technologies,
Version 1.171.36.32 (release 02-08-2013 CrysAlis171 .NET)
(compiled Aug  2 2013,16:46:58)
Empirical absorption correction using spherical harmonics,
 implemented in SCALE3 ABSPACK scaling algorithm.
;
_exptl_crystal_colour colourless
_exptl_crystal_density_diffrn 2.099
_exptl_crystal_density_method 'not measured'
_exptl_crystal_description block
_exptl_crystal_F_000 540
_exptl_crystal_size_max 0.40
_exptl_crystal_size_mid 0.40
_exptl_crystal_size_min 0.20
_refine_diff_density_max 0.631
_refine_diff_density_min -0.976
_refine_diff_density_rms 0.102
_refine_ls_extinction_coef 0.0310(7)
_refine_ls_extinction_expression Fc^*^=kFc[1+0.001xFc^2^\l^3^/sin(2\q)]^-1/4^
_refine_ls_extinction_method SHELXL
_refine_ls_goodness_of_fit_ref 1.110
_refine_ls_hydrogen_treatment constr
_refine_ls_matrix_type full
_refine_ls_number_parameters 209
_refine_ls_number_reflns 3348
_refine_ls_number_restraints 2
_refine_ls_restrained_S_all 1.110
_refine_ls_R_factor_all 0.0601
_refine_ls_R_factor_gt 0.0419
_refine_ls_shift/su_max 0.090
_refine_ls_shift/su_mean 0.003
_refine_ls_structure_factor_coef Fsqd
_refine_ls_weighting_details 'calc w=1/[\s^2^(Fo^2^)+(0.0291P)^2^+1.2955P] where P=(Fo^2^+2Fc^2^)/3'
_refine_ls_weighting_scheme calc
_refine_ls_wR_factor_gt 0.0885
_refine_ls_wR_factor_ref 0.0957
_reflns_number_gt 2617
_reflns_number_total 3348
_reflns_threshold_expression >2sigma(I)
_cod_data_source_file d4ce00853g2.cif
_cod_data_source_block C6-I12-W
_cod_depositor_comments
;
The following automatic conversions were performed:

data item '_symmetry_cell_setting' value 'Triclinic' was changed to
'triclinic' in accordance with the
/home/data/users/saulius/crontab/automatic-downloads/rss-feeds/RSC/lib/dictionaries/cif_core.dic
dictionary named 'cif_core.dic' version 2.4.2 last updated on
2011-04-26.

Automatic conversion script
Id: cif_fix_values 8170 2020-07-09 18:12:32Z antanas 

 Adding full bibliography for 7249319--7249331.cif.
;
_cod_original_sg_symbol_H-M P-1
_cod_database_code 7249323

loop_
_symmetry_equiv_pos_as_xyz
'x, y, z'
'-x, -y, -z'

loop_
_atom_site_label
_atom_site_type_symbol
_atom_site_fract_x
_atom_site_fract_y
_atom_site_fract_z
_atom_site_U_iso_or_equiv
_atom_site_adp_type
_atom_site_occupancy
_atom_site_symmetry_multiplicity
_atom_site_calc_flag
_atom_site_refinement_flags
_atom_site_disorder_assembly
_atom_site_disorder_group
C1 C 0.2763(6) 0.5695(7) 0.4732(4) 0.0413(13) Uani 1 1 d . . .
C2 C 0.2597(6) 0.5950(7) 0.5658(4) 0.0436(13) Uani 1 1 d . . .
C3 C 0.1913(7) 0.4667(8) 0.6263(4) 0.0522(16) Uani 1 1 d . . .
C4 C 0.1423(7) 0.3181(8) 0.5996(5) 0.0550(16) Uani 1 1 d . . .
C5 C 0.1563(7) 0.2939(7) 0.5086(5) 0.0544(16) Uani 1 1 d . . .
C6 C 0.2235(7) 0.4209(7) 0.4468(4) 0.0462(14) Uani 1 1 d . . .
C7 C 0.8131(8) 0.7543(8) 0.8331(4) 0.0612(17) Uani 1 1 d . . .
H7A H 0.8613 0.6880 0.7807 0.073 Uiso 1 1 calc R . .
H7B H 0.8463 0.7025 0.8861 0.073 Uiso 1 1 calc R . .
C8 C 0.5368(9) 0.6052(8) 0.8692(5) 0.0643(18) Uani 1 1 d . . .
H8A H 0.5837 0.5481 0.9167 0.077 Uiso 1 1 calc R . .
H8B H 0.5593 0.5372 0.8159 0.077 Uiso 1 1 calc R . .
C9 C 0.3422(9) 0.6318(8) 0.9010(4) 0.0613(17) Uani 1 1 d . . .
H9A H 0.2985 0.7008 0.8566 0.074 Uiso 1 1 calc R . .
H9B H 0.2792 0.5262 0.9075 0.074 Uiso 1 1 calc R . .
C10 C 0.1239(8) 0.7460(8) 1.0200(5) 0.0670(19) Uani 1 1 d . . .
H10A H 0.0543 0.6442 1.0251 0.080 Uiso 1 1 calc R . .
H10B H 0.0831 0.8210 0.9771 0.080 Uiso 1 1 calc R . .
C11 C 0.0937(8) 0.8225(8) 1.1103(5) 0.0673(19) Uani 1 1 d . . .
H11A H -0.0336 0.8210 1.1384 0.081 Uiso 1 1 calc R . .
H11B H 0.1558 0.7595 1.1498 0.081 Uiso 1 1 calc R . .
C12 C 0.1114(8) 1.0763(9) 1.1826(4) 0.0629(18) Uani 1 1 d . . .
H12A H 0.1585 1.0187 1.2298 0.075 Uiso 1 1 calc R . .
H12B H -0.0183 1.0812 1.2026 0.075 Uiso 1 1 calc R . .
F1 F 0.1721(5) 0.4842(5) 0.7169(2) 0.0784(12) Uani 1 1 d . . .
F2 F 0.0810(5) 0.1948(5) 0.6593(3) 0.0879(13) Uani 1 1 d . . .
F3 F 0.1092(5) 0.1499(5) 0.4791(3) 0.0828(12) Uani 1 1 d . . .
F4 F 0.2353(5) 0.3919(5) 0.3580(2) 0.0691(10) Uani 1 1 d . . .
I1 I 0.38193(5) 0.74760(5) 0.37020(3) 0.05378(13) Uani 1 1 d . . .
I2 I 0.33585(6) 0.81143(6) 0.61884(3) 0.06968(15) Uani 1 1 d . . .
O1 O 0.6230(5) 0.7614(5) 0.8472(3) 0.0520(10) Uani 1 1 d . . .
O2 O 0.3079(5) 0.7107(5) 0.9868(3) 0.0535(10) Uani 1 1 d . . .
O3 O 0.1585(5) 0.9890(5) 1.0996(3) 0.0536(10) Uani 1 1 d . . .
O4 O 0.4419(6) 0.0308(5) 0.7782(3) 0.0676(12) Uani 1 1 d D . .
H1W H 0.4875 -0.0656 0.7767 0.101 Uiso 1 1 d RD . .
H2W H 0.4225 0.0759 0.8297 0.101 Uiso 1 1 d RD . .
O5 O 0.6233(6) 0.8224(5) 0.0526(3) 0.0646(12) Uani 1 1 d . . .
H4W H 0.6878 0.8964 0.0013 0.097 Uiso 1 1 d R . .
H3W H 0.5046 0.7671 0.0435 0.097 Uiso 1 1 d R . .

loop_
_atom_site_aniso_label
_atom_site_aniso_U_11
_atom_site_aniso_U_22
_atom_site_aniso_U_33
_atom_site_aniso_U_23
_atom_site_aniso_U_13
_atom_site_aniso_U_12
C1 0.039(3) 0.044(3) 0.040(3) -0.002(2) -0.006(2) 0.006(2)
C2 0.038(3) 0.050(3) 0.043(3) -0.009(3) -0.010(3) 0.011(2)
C3 0.046(3) 0.071(4) 0.037(4) -0.003(3) -0.004(3) 0.019(3)
C4 0.046(3) 0.062(4) 0.052(4) 0.009(3) -0.004(3) 0.011(3)
C5 0.047(3) 0.043(3) 0.074(5) -0.007(3) -0.014(3) 0.002(3)
C6 0.044(3) 0.059(4) 0.037(3) -0.013(3) -0.009(3) 0.010(3)
C7 0.069(4) 0.077(4) 0.042(4) -0.019(3) -0.017(3) 0.021(3)
C8 0.100(5) 0.049(4) 0.045(4) -0.009(3) -0.016(4) 0.011(3)
C9 0.092(5) 0.047(4) 0.045(4) -0.006(3) -0.017(4) -0.014(3)
C10 0.060(4) 0.060(4) 0.083(5) -0.004(4) -0.021(4) -0.018(3)
C11 0.055(3) 0.067(4) 0.072(5) 0.008(4) 0.003(3) -0.010(3)
C12 0.054(3) 0.093(5) 0.037(4) -0.012(3) 0.001(3) 0.002(3)
F1 0.092(3) 0.103(3) 0.035(2) -0.005(2) -0.003(2) 0.023(2)
F2 0.081(2) 0.083(3) 0.089(3) 0.035(2) 0.000(2) -0.005(2)
F3 0.086(3) 0.059(2) 0.105(3) -0.012(2) -0.023(2) -0.012(2)
F4 0.084(2) 0.081(3) 0.045(2) -0.0178(18) -0.0165(19) -0.002(2)
I1 0.0532(2) 0.0589(3) 0.0495(3) 0.00435(19) -0.01283(19) 0.00546(18)
I2 0.0737(3) 0.0706(3) 0.0699(3) -0.0329(2) -0.0226(2) 0.0161(2)
O1 0.066(2) 0.048(2) 0.043(2) -0.0013(18) -0.015(2) 0.0064(19)
O2 0.058(2) 0.055(2) 0.047(3) -0.0036(19) -0.012(2) -0.0037(19)
O3 0.057(2) 0.058(2) 0.040(2) -0.0015(19) 0.0005(19) -0.0039(19)
O4 0.099(3) 0.061(3) 0.046(3) 0.004(2) -0.024(2) 0.003(2)
O5 0.080(3) 0.071(3) 0.042(3) 0.001(2) -0.011(2) -0.009(2)

loop_
_atom_type_symbol
_atom_type_description
_atom_type_scat_dispersion_real
_atom_type_scat_dispersion_imag
_atom_type_scat_source
C C 0.0033 0.0016 'International Tables Vol C Tables 4.2.6.8 and 6.1.1.4'
H H 0.0000 0.0000 'International Tables Vol C Tables 4.2.6.8 and 6.1.1.4'
O O 0.0106 0.0060 'International Tables Vol C Tables 4.2.6.8 and 6.1.1.4'
F F 0.0171 0.0103 'International Tables Vol C Tables 4.2.6.8 and 6.1.1.4'
I I -0.4742 1.8119 'International Tables Vol C Tables 4.2.6.8 and 6.1.1.4'

loop_
_geom_angle_atom_site_label_1
_geom_angle_atom_site_label_2
_geom_angle_atom_site_label_3
_geom_angle
_geom_angle_site_symmetry_1
_geom_angle_site_symmetry_3
_geom_angle_publ_flag
C6 C1 C2 119.0(5) . . ?
C6 C1 I1 117.4(4) . . ?
C2 C1 I1 123.6(4) . . ?
C3 C2 C1 117.7(5) . . ?
C3 C2 I2 117.8(4) . . ?
C1 C2 I2 124.5(4) . . ?
C4 C3 F1 116.6(5) . . ?
C4 C3 C2 123.1(6) . . ?
F1 C3 C2 120.4(6) . . ?
F2 C4 C3 121.8(6) . . ?
F2 C4 C5 119.0(6) . . ?
C3 C4 C5 119.2(6) . . ?
F3 C5 C4 121.3(6) . . ?
F3 C5 C6 119.9(6) . . ?
C4 C5 C6 118.8(6) . . ?
F4 C6 C1 120.9(5) . . ?
F4 C6 C5 116.9(5) . . ?
C1 C6 C5 122.2(6) . . ?
O1 C7 C12 109.5(5) . 2_677 ?
O1 C7 H7A 109.8 . . ?
C12 C7 H7A 109.8 2_677 . ?
O1 C7 H7B 109.8 . . ?
C12 C7 H7B 109.8 2_677 . ?
H7A C7 H7B 108.2 . . ?
O1 C8 C9 108.7(5) . . ?
O1 C8 H8A 109.9 . . ?
C9 C8 H8A 109.9 . . ?
O1 C8 H8B 109.9 . . ?
C9 C8 H8B 109.9 . . ?
H8A C8 H8B 108.3 . . ?
O2 C9 C8 109.7(5) . . ?
O2 C9 H9A 109.7 . . ?
C8 C9 H9A 109.7 . . ?
O2 C9 H9B 109.7 . . ?
C8 C9 H9B 109.7 . . ?
H9A C9 H9B 108.2 . . ?
O2 C10 C11 111.1(5) . . ?
O2 C10 H10A 109.4 . . ?
C11 C10 H10A 109.4 . . ?
O2 C10 H10B 109.4 . . ?
C11 C10 H10B 109.4 . . ?
H10A C10 H10B 108.0 . . ?
O3 C11 C10 109.6(5) . . ?
O3 C11 H11A 109.7 . . ?
C10 C11 H11A 109.7 . . ?
O3 C11 H11B 109.7 . . ?
C10 C11 H11B 109.7 . . ?
H11A C11 H11B 108.2 . . ?
O3 C12 C7 109.1(5) . 2_677 ?
O3 C12 H12A 109.9 . . ?
C7 C12 H12A 109.9 2_677 . ?
O3 C12 H12B 109.9 . . ?
C7 C12 H12B 109.9 2_677 . ?
H12A C12 H12B 108.3 . . ?
C8 O1 C7 113.7(5) . . ?
C10 O2 C9 112.9(5) . . ?
C11 O3 C12 112.2(5) . . ?
H1W O4 H2W 115.4 . . ?
H4W O5 H3W 116.0 . . ?

loop_
_geom_bond_atom_site_label_1
_geom_bond_atom_site_label_2
_geom_bond_distance
_geom_bond_site_symmetry_2
_geom_bond_publ_flag
C1 C6 1.364(8) . ?
C1 C2 1.392(8) . ?
C1 I1 2.101(5) . ?
C2 C3 1.378(8) . ?
C2 I2 2.078(6) . ?
C3 C4 1.355(9) . ?
C3 F1 1.349(7) . ?
C4 F2 1.330(7) . ?
C4 C5 1.368(9) . ?
C5 F3 1.334(7) . ?
C5 C6 1.379(8) . ?
C6 F4 1.346(6) . ?
C7 O1 1.421(7) . ?
C7 C12 1.474(9) 2_677 ?
C7 H7A 0.9700 . ?
C7 H7B 0.9700 . ?
C8 O1 1.416(7) . ?
C8 C9 1.475(9) . ?
C8 H8A 0.9700 . ?
C8 H8B 0.9700 . ?
C9 O2 1.428(7) . ?
C9 H9A 0.9700 . ?
C9 H9B 0.9700 . ?
C10 O2 1.414(7) . ?
C10 C11 1.482(9) . ?
C10 H10A 0.9700 . ?
C10 H10B 0.9700 . ?
C11 O3 1.423(7) . ?
C11 H11A 0.9700 . ?
C11 H11B 0.9700 . ?
C12 O3 1.429(7) . ?
C12 C7 1.474(9) 2_677 ?
C12 H12A 0.9700 . ?
C12 H12B 0.9700 . ?
O4 H1W 0.8508 . ?
O4 H2W 0.8497 . ?
O5 H4W 0.9980 . ?
O5 H3W 1.0475 . ?

loop_
_geom_hbond_atom_site_label_D
_geom_hbond_atom_site_label_H
_geom_hbond_atom_site_label_A
_geom_hbond_distance_DH
_geom_hbond_distance_HA
_geom_hbond_distance_DA
_geom_hbond_angle_DHA
_geom_hbond_site_symmetry_A
O5 H3W O2 1.05 1.94 2.950(6) 159.8 1_554
O5 H4W O3 1.00 1.91 2.900(6) 170.6 2_676
O4 H2W O5 0.85 1.94 2.787(6) 179.6 2_666
O4 H1W O1 0.85 2.13 2.862(6) 144.4 1_545

loop_
_geom_torsion_atom_site_label_1
_geom_torsion_atom_site_label_2
_geom_torsion_atom_site_label_3
_geom_torsion_atom_site_label_4
_geom_torsion
_geom_torsion_site_symmetry_1
_geom_torsion_site_symmetry_2
_geom_torsion_site_symmetry_3
_geom_torsion_site_symmetry_4
_geom_torsion_publ_flag
C6 C1 C2 C3 0.5(7) . . . . ?
I1 C1 C2 C3 -178.8(4) . . . . ?
C6 C1 C2 I2 179.2(4) . . . . ?
I1 C1 C2 I2 -0.1(6) . . . . ?
C1 C2 C3 C4 0.8(8) . . . . ?
I2 C2 C3 C4 -177.9(4) . . . . ?
C1 C2 C3 F1 180.0(4) . . . . ?
I2 C2 C3 F1 1.2(7) . . . . ?
F1 C3 C4 F2 -1.0(8) . . . . ?
C2 C3 C4 F2 178.3(5) . . . . ?
F1 C3 C4 C5 179.0(5) . . . . ?
C2 C3 C4 C5 -1.7(9) . . . . ?
F2 C4 C5 F3 0.2(8) . . . . ?
C3 C4 C5 F3 -179.8(5) . . . . ?
F2 C4 C5 C6 -178.7(5) . . . . ?
C3 C4 C5 C6 1.3(8) . . . . ?
C2 C1 C6 F4 179.2(5) . . . . ?
I1 C1 C6 F4 -1.5(6) . . . . ?
C2 C1 C6 C5 -0.9(8) . . . . ?
I1 C1 C6 C5 178.4(4) . . . . ?
F3 C5 C6 F4 1.0(8) . . . . ?
C4 C5 C6 F4 179.9(5) . . . . ?
F3 C5 C6 C1 -178.9(5) . . . . ?
C4 C5 C6 C1 0.0(8) . . . . ?
O1 C8 C9 O2 -68.1(6) . . . . ?
O2 C10 C11 O3 73.2(7) . . . . ?
C9 C8 O1 C7 168.2(5) . . . . ?
C12 C7 O1 C8 -175.8(5) 2_677 . . . ?
C11 C10 O2 C9 178.1(5) . . . . ?
C8 C9 O2 C10 177.8(5) . . . . ?
C10 C11 O3 C12 172.1(5) . . . . ?
C7 C12 O3 C11 178.5(5) 2_677 . . . ?
